data_4300429
_journal_name_full 'Inorganic Chemistry'
_journal_paper_doi 10.1021/ic0512835
_journal_year 2006
_chemical_formula_sum 'C12 H16 Ag B F4 N4'
_chemical_formula_weight 410.97
_space_group_IT_number 61
_symmetry_cell_setting orthorhombic
_symmetry_space_group_name_Hall '-P 2ac 2ab'
_symmetry_space_group_name_H-M 'P b c a'
_cell_angle_alpha 90.00
_cell_angle_beta 90.00
_cell_angle_gamma 90.00
_cell_formula_units_Z 8
_cell_length_a 15.3184(13)
_cell_length_b 10.4897(15)
_cell_length_c 18.8193(17)
_cell_measurement_temperature 110(2)
_cell_volume 3024.0(6)
_diffrn_ambient_temperature 110(2)
_exptl_crystal_density_diffrn 1.805
_cod_depositor_comments
;
The following automatic conversions were performed:
'_symmetry_cell_setting' value 'Orthorhombic' changed to 'orthorhombic'
according to '/home/saulius/struct/CIF-dictionaries/cif_core.dic'
dictionary named 'cif_core.dic' version 2.4.1 from 2010-06-29.

Automatic conversion script
Id: cif_fix_enum 1527 2010-12-29 10:47:43Z saulius 
;
_cod_database_code 4300429

loop_
_symmetry_equiv_pos_as_xyz
'x, y, z'
'-x+1/2, -y, z+1/2'
'-x, y+1/2, -z+1/2'
'x+1/2, -y+1/2, -z'
'-x, -y, -z'
'x-1/2, y, -z-1/2'
'x, -y-1/2, z-1/2'
'-x-1/2, y-1/2, z'

loop_
_atom_site_label
_atom_site_type_symbol
_atom_site_fract_x
_atom_site_fract_y
_atom_site_fract_z
_atom_site_U_iso_or_equiv
_atom_site_adp_type
_atom_site_occupancy
_atom_site_symmetry_multiplicity
_atom_site_calc_flag
_atom_site_refinement_flags
_atom_site_disorder_assembly
_atom_site_disorder_group
Ag1 Ag 0.077837(8) 0.870167(12) 0.390122(7) 0.01728(6) Uani 1 1 d . . .
F1 F 0.55630(7) 0.96047(10) 0.33678(6) 0.0270(3) Uani 1 1 d . . .
F2 F 0.44223(7) 0.92125(11) 0.41094(6) 0.0278(3) Uani 1 1 d . . .
F3 F 0.45735(7) 0.80707(10) 0.30885(6) 0.0271(3) Uani 1 1 d . . .
F4 F 0.55135(7) 0.77536(10) 0.40050(6) 0.0262(3) Uani 1 1 d . . .
N1 N 0.15278(9) 1.01848(14) 0.45688(8) 0.0160(3) Uani 1 1 d . . .
N2 N 0.00158(10) 1.29780(15) 0.56050(9) 0.0182(3) Uani 1 1 d . . .
H1 H -0.0106(13) 1.3015(18) 0.5147(11) 0.022 Uiso 1 1 d . . .
H2 H -0.0197(13) 1.3680(18) 0.5785(11) 0.022 Uiso 1 1 d . . .
N3 N 0.16608(9) 0.74134(14) 0.31499(8) 0.0179(3) Uani 1 1 d . . .
N4 N 0.00901(10) 0.50487(16) 0.18098(9) 0.0176(3) Uani 1 1 d . . .
H3 H -0.0080(13) 0.4870(18) 0.2209(10) 0.021 Uiso 1 1 d . . .
H4 H -0.0045(13) 0.5855(19) 0.1693(10) 0.021 Uiso 1 1 d . . .
C1 C 0.23992(12) 1.01742(18) 0.46435(10) 0.0194(4) Uani 1 1 d . . .
H1A H 0.2725 0.9529 0.4408 0.023 Uiso 1 1 calc R . .
C2 C 0.28404(12) 1.10594(17) 0.50469(10) 0.0213(4) Uani 1 1 d . . .
H2A H 0.3458 1.1025 0.5086 0.026 Uiso 1 1 calc R . .
C3 C 0.23756(12) 1.19963(17) 0.53936(10) 0.0198(4) Uani 1 1 d . . .
H3A H 0.2670 1.2608 0.5679 0.024 Uiso 1 1 calc R . .
C4 C 0.14717(11) 1.20403(16) 0.53233(9) 0.0150(4) Uani 1 1 d . . .
C5 C 0.10854(12) 1.11160(16) 0.49022(9) 0.0149(4) Uani 1 1 d . . .
H5A H 0.0469 1.1142 0.4846 0.018 Uiso 1 1 calc R . .
C6 C 0.09661(12) 1.30656(17) 0.57035(10) 0.0187(4) Uani 1 1 d . . .
H6A H 0.1098 1.3016 0.6218 0.022 Uiso 1 1 calc R . .
H6B H 0.1167 1.3908 0.5531 0.022 Uiso 1 1 calc R . .
C7 C 0.25276(11) 0.73362(18) 0.31164(10) 0.0207(4) Uani 1 1 d . . .
H7A H 0.2865 0.7891 0.3406 0.025 Uiso 1 1 calc R . .
C8 C 0.29587(13) 0.64857(18) 0.26795(11) 0.0244(5) Uani 1 1 d . . .
H8A H 0.3578 0.6451 0.2676 0.029 Uiso 1 1 calc R . .
C9 C 0.24773(11) 0.56876(18) 0.22482(10) 0.0201(4) Uani 1 1 d . . .
H9A H 0.2762 0.5094 0.1945 0.024 Uiso 1 1 calc R . .
C10 C 0.15705(11) 0.57616(17) 0.22626(9) 0.0160(4) Uani 1 1 d . . .
C11 C 0.12039(12) 0.66289(17) 0.27237(10) 0.0183(4) Uani 1 1 d . . .
H11A H 0.0585 0.6677 0.2742 0.022 Uiso 1 1 calc R . .
C12 C 0.10416(12) 0.49072(18) 0.17811(10) 0.0217(4) Uani 1 1 d . . .
H12A H 0.1232 0.5061 0.1286 0.026 Uiso 1 1 calc R . .
H12B H 0.1186 0.4011 0.1898 0.026 Uiso 1 1 calc R . .
B1 B 0.50177(14) 0.8662(2) 0.36403(12) 0.0189(4) Uani 1 1 d . . .

loop_
_atom_site_aniso_label
_atom_site_aniso_U_11
_atom_site_aniso_U_22
_atom_site_aniso_U_33
_atom_site_aniso_U_23
_atom_site_aniso_U_13
_atom_site_aniso_U_12
Ag1 0.01558(9) 0.01670(8) 0.01956(9) -0.00408(6) -0.00198(6) 0.00252(5)
F1 0.0295(6) 0.0258(6) 0.0258(6) 0.0006(5) 0.0012(5) -0.0137(5)
F2 0.0305(7) 0.0244(6) 0.0286(6) -0.0016(5) 0.0107(5) 0.0040(5)
F3 0.0234(6) 0.0285(6) 0.0293(6) -0.0079(5) -0.0057(5) -0.0066(5)
F4 0.0272(6) 0.0258(6) 0.0255(7) 0.0020(5) -0.0011(5) 0.0031(5)
N1 0.0133(8) 0.0174(8) 0.0172(8) -0.0017(6) -0.0002(6) 0.0029(6)
N2 0.0207(9) 0.0159(8) 0.0179(8) -0.0028(7) 0.0014(7) 0.0047(6)
N3 0.0143(8) 0.0196(8) 0.0197(9) -0.0051(6) -0.0019(7) 0.0012(6)
N4 0.0157(8) 0.0189(8) 0.0182(8) 0.0004(7) -0.0005(7) -0.0007(7)
C1 0.0157(10) 0.0208(10) 0.0215(10) 0.0000(8) 0.0005(8) 0.0030(8)
C2 0.0128(10) 0.0220(10) 0.0293(11) 0.0029(8) -0.0011(8) -0.0003(7)
C3 0.0185(10) 0.0170(9) 0.0239(10) 0.0005(8) -0.0038(8) -0.0047(8)
C4 0.0179(10) 0.0142(9) 0.0128(9) 0.0029(7) -0.0004(7) -0.0021(7)
C5 0.0137(9) 0.0159(9) 0.0151(9) 0.0010(7) 0.0000(7) 0.0010(7)
C6 0.0195(10) 0.0140(9) 0.0226(10) -0.0027(8) 0.0010(8) -0.0013(7)
C7 0.0141(10) 0.0239(10) 0.0242(11) -0.0074(8) -0.0032(8) -0.0016(7)
C8 0.0103(9) 0.0305(11) 0.0322(11) -0.0094(9) 0.0004(8) 0.0009(8)
C9 0.0153(10) 0.0207(10) 0.0245(10) -0.0067(9) 0.0033(8) 0.0021(7)
C10 0.0148(10) 0.0167(9) 0.0164(9) -0.0004(8) 0.0004(7) 0.0001(7)
C11 0.0100(9) 0.0226(10) 0.0225(10) -0.0041(8) 0.0000(8) 0.0006(7)
C12 0.0151(10) 0.0259(10) 0.0242(10) -0.0095(8) 0.0002(8) -0.0004(8)
B1 0.0190(12) 0.0180(11) 0.0197(10) -0.0018(9) -0.0015(9) -0.0053(9)

loop_
_geom_bond_atom_site_label_1
_geom_bond_atom_site_label_2
_geom_bond_distance
_geom_bond_site_symmetry_2
_geom_bond_publ_flag
Ag1 N1 2.3057(15) . ?
Ag1 N2 2.3341(16) 5_576 ?
Ag1 N4 2.3572(15) 3 ?
Ag1 N3 2.3776(14) . ?
F1 B1 1.393(2) . ?
F2 B1 1.395(2) . ?
F3 B1 1.388(2) . ?
F4 B1 1.398(2) . ?
N1 C1 1.342(2) . ?
N1 C5 1.344(2) . ?
N2 C6 1.470(2) . ?
N2 Ag1 2.3341(16) 5_576 ?
N2 H1 0.88(2) . ?
N2 H2 0.87(2) . ?
N3 C7 1.332(2) . ?
N3 C11 1.345(2) . ?
N4 C12 1.466(2) . ?
N4 Ag1 2.3572(15) 3_545 ?
N4 H3 0.82(2) . ?
N4 H4 0.90(2) . ?
C1 C2 1.377(3) . ?
C1 H1A 0.9500 . ?
C2 C3 1.378(3) . ?
C2 H2A 0.9500 . ?
C3 C4 1.392(2) . ?
C3 H3A 0.9500 . ?
C4 C5 1.385(2) . ?
C4 C6 1.506(2) . ?
C5 H5A 0.9500 . ?
C6 H6A 0.9900 . ?
C6 H6B 0.9900 . ?
C7 C8 1.381(3) . ?
C7 H7A 0.9500 . ?
C8 C9 1.380(3) . ?
C8 H8A 0.9500 . ?
C9 C10 1.391(2) . ?
C9 H9A 0.9500 . ?
C10 C11 1.377(2) . ?
C10 C12 1.510(2) . ?
C11 H11A 0.9500 . ?
C12 H12A 0.9900 . ?
C12 H12B 0.9900 . ?
